data_2203625
loop_
_publ_author_name
'Gao, Shan'
'Liu, Ji-Wei'
'Huo, Li-Hua'
'Zhao, Hui'
'Zhao, Jing-Gui'

_publ_section_title
;
 Bis[aquachlorobis(1,10-phenanthroline)zinc(II)]
 benzene-1,4-dioxyacetate dihydrate
;
_journal_issue 5
_journal_name_full 'Acta Crystallographica Section E'
_journal_page_first m620
_journal_page_last m621
_journal_paper_doi 10.1107/S1600536804009079
_journal_volume 60
_journal_year 2004
_chemical_formula_iupac '[Zn Cl (C12 H8 N2)2 (H2 O)]2 (C10 H8 O6), 2H2 O'
_chemical_formula_moiety '2(C24 H18 Cl N4 O Zn), (C10 H8 O6), 2(H2 O)'
_chemical_formula_sum 'C58 H48 Cl2 N8 O10 Zn2'
_chemical_formula_weight 1218.72
_chemical_name_systematic
;
Bis[bis(1,10-phenanthroline)aquachlorozinc(II)]
benzene-1,4-dioxyacetate dihydrate
;
_space_group_IT_number 2
_symmetry_cell_setting triclinic
_symmetry_space_group_name_Hall '-P 1'
_symmetry_space_group_name_H-M 'P -1'
_atom_sites_solution_hydrogens geom
_atom_sites_solution_primary direct
_atom_sites_solution_secondary difmap
_cell_angle_alpha 61.95(3)
_cell_angle_beta 80.65(4)
_cell_angle_gamma 73.92(3)
_cell_formula_units_Z 1
_cell_length_a 9.950(6)
_cell_length_b 12.060(10)
_cell_length_c 12.810(10)
_cell_measurement_reflns_used 6638
_cell_measurement_temperature 293(2)
_cell_measurement_theta_max 27.5
_cell_measurement_theta_min 3.3
_cell_volume 1302.6(17)
_computing_cell_refinement RAPID-AUTO
_computing_data_collection 'RAPID-AUTO (Rigaku, 1998)'
_computing_data_reduction 'CrystalStructure (Rigaku/MSC, 2002)'
_computing_molecular_graphics 'ORTEPII (Johnson, 1976)'
_computing_publication_material SHELXL97
_computing_structure_refinement 'SHELXL97 (Sheldrick, 1997)'
_computing_structure_solution 'SHELXS97 (Sheldrick, 1997)'
_diffrn_ambient_temperature 293(2)
_diffrn_detector_area_resol_mean 10
_diffrn_measured_fraction_theta_full 0.98
_diffrn_measured_fraction_theta_max 0.98
_diffrn_measurement_device_type 'Rigaku R-AXIS RAPID'
_diffrn_measurement_method \w
_diffrn_radiation_monochromator graphite
_diffrn_radiation_source 'fine-focus sealed tube'
_diffrn_radiation_type MoK\a
_diffrn_radiation_wavelength 0.71073
_diffrn_reflns_av_R_equivalents 0.034
_diffrn_reflns_av_sigmaI/netI 0.036
_diffrn_reflns_limit_h_max 11
_diffrn_reflns_limit_h_min -12
_diffrn_reflns_limit_k_max 15
_diffrn_reflns_limit_k_min -15
_diffrn_reflns_limit_l_max 16
_diffrn_reflns_limit_l_min -16
_diffrn_reflns_number 12345
_diffrn_reflns_theta_full 27.5
_diffrn_reflns_theta_max 27.5
_diffrn_reflns_theta_min 3.2
_diffrn_standards_decay_% 0
_diffrn_standards_interval_count 0
_diffrn_standards_interval_time 0
_diffrn_standards_number 0
_exptl_absorpt_coefficient_mu 1.094
_exptl_absorpt_correction_T_max 0.827
_exptl_absorpt_correction_T_min 0.687
_exptl_absorpt_correction_type multi-scan
_exptl_absorpt_process_details '(ABSCOR; Higashi, 1995)'
_exptl_crystal_colour Colorless
_exptl_crystal_density_diffrn 1.554
_exptl_crystal_density_meas ?
_exptl_crystal_description Prism
_exptl_crystal_F_000 626
_exptl_crystal_size_max 0.37
_exptl_crystal_size_mid 0.25
_exptl_crystal_size_min 0.18
_refine_diff_density_max 0.59
_refine_diff_density_min -0.39
_refine_ls_extinction_method none
_refine_ls_goodness_of_fit_ref 1.04
_refine_ls_hydrogen_treatment mixed
_refine_ls_matrix_type full
_refine_ls_number_parameters 373
_refine_ls_number_reflns 5884
_refine_ls_number_restraints 6
_refine_ls_restrained_S_all 1.04
_refine_ls_R_factor_all 0.058
_refine_ls_R_factor_gt 0.042
_refine_ls_shift/su_max 0.001
_refine_ls_shift/su_mean 0.000
_refine_ls_structure_factor_coef Fsqd
_refine_ls_weighting_details 'calc w = 1/[\s^2^(Fo^2^)+(0.0583P)^2^+0.3253P] where P = (Fo^2^+2Fc^2^)/3'
_refine_ls_weighting_scheme calc
_refine_ls_wR_factor_gt 0.097
_refine_ls_wR_factor_ref 0.104
_reflns_number_gt 4682
_reflns_number_total 5884
_reflns_threshold_expression I>2\s(I)
_cod_data_source_file lh6202.cif
_cod_data_source_block I
_cod_depositor_comments
;
The following automatic conversions were performed:
'_symmetry_cell_setting' value 'Triclinic' changed to 'triclinic'
according to '/home/saulius/struct/CIF-dictionaries/cif_core.dic'
dictionary named 'cif_core.dic' version 2.4.1 from
2010-06-29.

'_exptl_absorpt_correction_type' value 'Multi-scan' changed
to 'multi-scan' according to
'/home/saulius/struct/CIF-dictionaries/cif_core.dic' dictionary named
'cif_core.dic' version 2.4.1 from 2010-06-29.

Automatic conversion script
Id: cif_fix_enum 1527 2010-12-29 10:47:43Z saulius 

The following automatic conversions were performed:

'_symmetry_cell_setting' value 'Triclinic' changed to 'triclinic'
according to /home/saulius/struct/CIF-dictionaries/cif_core.dic
dictionary named 'cif_core.dic' version 2.4.1 from
2010-06-29.

'_exptl_absorpt_correction_type' value 'Multi-scan'
changed to 'multi-scan' according to
/home/saulius/struct/CIF-dictionaries/cif_core.dic dictionary named
'cif_core.dic' version 2.4.1 from 2010-06-29.

Automatic conversion script
Id: cif_fix_values 1715 2011-07-08 13:25:40Z adriana 
;
_cod_database_code 2203625

loop_
_symmetry_equiv_pos_as_xyz
'x, y, z'
'-x, -y, -z'

loop_
_atom_site_label
_atom_site_fract_x
_atom_site_fract_y
_atom_site_fract_z
_atom_site_U_iso_or_equiv
_atom_site_adp_type
_atom_site_calc_flag
_atom_site_refinement_flags
_atom_site_occupancy
_atom_site_type_symbol
Zn1 0.32051(3) 0.12679(3) 0.21566(2) 0.03080(10) Uani d . 1 Zn
Cl1 0.44774(6) -0.05143(6) 0.37346(5) 0.0390(2) Uani d . 1 Cl
N1 0.2258(2) 0.3121(2) 0.0597(2) 0.0319(4) Uani d . 1 N
N2 0.3827(2) 0.2758(2) 0.2313(2) 0.0334(4) Uani d . 1 N
N3 0.1919(2) 0.0274(2) 0.1901(2) 0.0302(4) Uani d . 1 N
N4 0.1210(2) 0.1584(2) 0.3217(2) 0.0321(4) Uani d . 1 N
O1 0.4593(2) 0.2385(2) -0.1558(2) 0.0448(4) Uani d . 1 O
O2 0.3147(2) 0.1175(2) -0.1358(2) 0.0418(4) Uani d . 1 O
O3 0.1561(2) 0.3256(2) -0.3037(2) 0.0416(4) Uani d . 1 O
O1W 0.4822(2) 0.1093(2) 0.0884(2) 0.0372(4) Uani d D 1 O
O2W 0.6472(4) 0.2968(4) -0.3756(4) 0.1220(10) Uani d D 1 O
C1 0.4536(3) 0.2576(3) 0.3197(3) 0.0437(6) Uani d . 1 C
C2 0.4955(3) 0.3581(3) 0.3223(3) 0.0536(8) Uani d . 1 C
C3 0.4649(3) 0.4787(3) 0.2314(3) 0.0537(8) Uani d . 1 C
C4 0.3884(3) 0.5025(3) 0.1368(3) 0.0421(6) Uani d . 1 C
C5 0.3504(3) 0.6267(3) 0.0377(3) 0.0545(8) Uani d . 1 C
C6 0.2732(3) 0.6446(3) -0.0473(3) 0.0546(8) Uani d . 1 C
C7 0.2267(3) 0.5408(2) -0.0439(2) 0.0430(6) Uani d . 1 C
C8 0.1433(3) 0.5541(3) -0.1291(2) 0.0520(7) Uani d . 1 C
C9 0.1025(3) 0.4499(3) -0.1185(3) 0.0505(7) Uani d . 1 C
C10 0.1474(3) 0.3298(3) -0.0227(2) 0.0409(6) Uani d . 1 C
C11 0.2650(2) 0.4164(2) 0.0506(2) 0.0329(5) Uani d . 1 C
C12 0.3480(2) 0.3965(2) 0.1425(2) 0.0331(5) Uani d . 1 C
C13 0.2276(3) -0.0370(2) 0.1257(2) 0.0375(5) Uani d . 1 C
C14 0.1364(3) -0.0970(3) 0.1093(2) 0.0441(6) Uani d . 1 C
C15 0.0055(3) -0.0917(2) 0.1622(2) 0.0412(6) Uani d . 1 C
C16 -0.0356(2) -0.0263(2) 0.2330(2) 0.0347(5) Uani d . 1 C
C17 -0.1700(3) -0.0191(3) 0.2944(2) 0.0405(6) Uani d . 1 C
C18 -0.2032(2) 0.0421(3) 0.3641(2) 0.0415(6) Uani d . 1 C
C19 -0.1079(2) 0.1050(2) 0.3755(2) 0.0344(5) Uani d . 1 C
C20 -0.1377(3) 0.1714(3) 0.4452(2) 0.0421(6) Uani d . 1 C
C21 -0.0417(3) 0.2305(3) 0.4501(2) 0.0446(6) Uani d . 1 C
C22 0.0865(3) 0.2217(2) 0.3870(2) 0.0396(6) Uani d . 1 C
C23 0.0247(2) 0.1011(2) 0.3154(2) 0.0296(5) Uani d . 1 C
C24 0.0616(2) 0.0326(2) 0.2438(2) 0.0293(5) Uani d . 1 C
C25 0.3625(2) 0.2161(2) -0.1886(2) 0.0329(5) Uani d . 1 C
C26 0.3016(2) 0.3205(2) -0.3075(2) 0.0390(6) Uani d . 1 C
C27 0.0839(2) 0.4140(2) -0.4042(2) 0.0338(5) Uani d . 1 C
C28 -0.0608(3) 0.4344(3) -0.3904(2) 0.0402(6) Uani d . 1 C
C29 -0.1445(3) 0.5199(3) -0.4858(2) 0.0403(6) Uani d . 1 C
H1W1 0.538(3) 0.035(2) 0.109(2) 0.056 Uiso d D 1 H
H1W2 0.469(3) 0.144(2) 0.0150(10) 0.056 Uiso d D 1 H
H2W1 0.617(6) 0.250(6) -0.397(6) 0.183 Uiso d D 1 H
H2W2 0.587(5) 0.309(7) -0.323(5) 0.183 Uiso d D 1 H
H1 0.4763 0.1752 0.3820 0.052 Uiso calc R 1 H
H2 0.5440 0.3422 0.3860 0.064 Uiso calc R 1 H
H3 0.4944 0.5454 0.2315 0.064 Uiso calc R 1 H
H5 0.3801 0.6959 0.0324 0.065 Uiso calc R 1 H
H6 0.2491 0.7265 -0.1102 0.066 Uiso calc R 1 H
H8 0.1155 0.6343 -0.1932 0.062 Uiso calc R 1 H
H9 0.0456 0.4588 -0.1741 0.061 Uiso calc R 1 H
H10 0.1206 0.2590 -0.0168 0.049 Uiso calc R 1 H
H13 0.3168 -0.0424 0.0900 0.045 Uiso calc R 1 H
H14 0.1648 -0.1403 0.0627 0.053 Uiso calc R 1 H
H15 -0.0560 -0.1309 0.1515 0.049 Uiso calc R 1 H
H17 -0.2348 -0.0569 0.2861 0.049 Uiso calc R 1 H
H18 -0.2893 0.0431 0.4051 0.050 Uiso calc R 1 H
H20 -0.2226 0.1750 0.4879 0.050 Uiso calc R 1 H
H21 -0.0611 0.2761 0.4946 0.054 Uiso calc R 1 H
H22 0.1511 0.2623 0.3912 0.048 Uiso calc R 1 H
H26A 0.3147 0.4036 -0.3224 0.047 Uiso calc R 1 H
H26B 0.3494 0.3003 -0.3709 0.047 Uiso calc R 1 H
H28 -0.1019 0.3905 -0.3166 0.048 Uiso calc R 1 H
H29 -0.2413 0.5329 -0.4760 0.048 Uiso calc R 1 H

loop_
_atom_site_aniso_label
_atom_site_aniso_U_11
_atom_site_aniso_U_22
_atom_site_aniso_U_33
_atom_site_aniso_U_12
_atom_site_aniso_U_13
_atom_site_aniso_U_23
Zn1 0.0307(2) 0.0286(2) 0.0317(2) -0.00880(10) -0.00290(10) -0.01080(10)
Cl1 0.0393(3) 0.0367(3) 0.0315(3) -0.0055(2) -0.0050(2) -0.0083(3)
O1W 0.0354(9) 0.0346(9) 0.0302(9) -0.0011(7) -0.0014(7) -0.0091(8)
O2W 0.107(3) 0.125(3) 0.146(4) -0.052(2) 0.032(2) -0.067(3)
O1 0.0420(10) 0.0470(10) 0.0440(10) -0.0094(8) -0.0147(8) -0.0152(9)
O2 0.0407(9) 0.0339(9) 0.0410(10) -0.0065(8) -0.0080(8) -0.0082(8)
O3 0.0337(9) 0.0430(10) 0.0350(10) -0.0062(7) -0.0110(7) -0.0044(8)
N1 0.0317(9) 0.0290(10) 0.0320(10) -0.0021(8) -0.0018(8) -0.0132(9)
N2 0.0320(10) 0.0310(10) 0.0350(10) -0.0075(8) -0.0043(8) -0.0121(9)
N3 0.0282(9) 0.0300(10) 0.0310(10) -0.0050(8) -0.0015(8) -0.0125(8)
N4 0.0340(10) 0.0310(10) 0.0300(10) -0.0067(8) -0.0021(8) -0.0126(9)
C1 0.0400(10) 0.044(2) 0.049(2) -0.0050(10) -0.0120(10) -0.0210(10)
C2 0.045(2) 0.063(2) 0.070(2) -0.0120(10) -0.0130(10) -0.040(2)
C3 0.043(2) 0.052(2) 0.085(2) -0.0170(10) 0.000(2) -0.043(2)
C4 0.0320(10) 0.0360(10) 0.062(2) -0.0120(10) 0.0070(10) -0.0260(10)
C5 0.049(2) 0.0320(10) 0.079(2) -0.0140(10) 0.010(2) -0.024(2)
C6 0.059(2) 0.0250(10) 0.058(2) -0.0060(10) 0.008(2) -0.0070(10)
C7 0.0430(10) 0.0310(10) 0.0380(10) -0.0020(10) 0.0060(10) -0.0080(10)
C8 0.056(2) 0.040(2) 0.034(2) 0.0080(10) -0.0050(10) -0.0050(10)
C9 0.051(2) 0.055(2) 0.037(2) 0.0080(10) -0.0140(10) -0.0200(10)
C10 0.0390(10) 0.0430(10) 0.041(2) -0.0030(10) -0.0050(10) -0.0210(10)
C11 0.0310(10) 0.0280(10) 0.0320(10) -0.0028(9) 0.0023(9) -0.0100(10)
C12 0.0280(10) 0.0300(10) 0.0390(10) -0.0065(9) 0.0040(10) -0.0150(10)
C13 0.0370(10) 0.0370(10) 0.0370(10) -0.0060(10) 0.0030(10) -0.0190(10)
C14 0.051(2) 0.046(2) 0.044(2) -0.0110(10) -0.0010(10) -0.0280(10)
C15 0.0460(10) 0.0410(10) 0.042(2) -0.0170(10) -0.0080(10) -0.0170(10)
C16 0.0350(10) 0.0320(10) 0.0330(10) -0.0100(10) -0.0050(10) -0.0090(10)
C17 0.0320(10) 0.0430(10) 0.043(2) -0.0150(10) -0.0020(10) -0.0130(10)
C18 0.0280(10) 0.044(2) 0.0410(10) -0.0090(10) 0.0030(10) -0.0120(10)
C19 0.0290(10) 0.0320(10) 0.0310(10) -0.0015(9) 0.0004(9) -0.0090(10)
C20 0.0380(10) 0.0420(10) 0.0340(10) 0.0000(10) 0.0060(10) -0.0140(10)
C21 0.054(2) 0.041(2) 0.0370(10) -0.0010(10) 0.0000(10) -0.0220(10)
C22 0.0450(10) 0.0360(10) 0.0400(10) -0.0070(10) -0.0050(10) -0.0190(10)
C23 0.0310(10) 0.0260(10) 0.0250(10) -0.0043(9) -0.0011(9) -0.0065(9)
C24 0.0280(10) 0.0250(10) 0.0290(10) -0.0047(8) -0.0030(9) -0.0074(9)
C25 0.0320(10) 0.0310(10) 0.0340(10) 0.0003(9) -0.0040(10) -0.0160(10)
C26 0.0360(10) 0.0380(10) 0.0350(10) -0.0080(10) -0.0090(10) -0.0070(10)
C27 0.0340(10) 0.0310(10) 0.0330(10) -0.0049(9) -0.0110(10) -0.0100(10)
C28 0.0360(10) 0.0430(10) 0.0300(10) -0.0080(10) -0.0030(10) -0.0080(10)
C29 0.0290(10) 0.045(2) 0.0380(10) -0.0040(10) -0.0080(10) -0.0120(10)

loop_
_atom_type_symbol
_atom_type_description
_atom_type_scat_dispersion_real
_atom_type_scat_dispersion_imag
_atom_type_scat_source
C C 0.0033 0.0016 'International Tables Vol C Tables 4.2.6.8 and 6.1.1.4'
H H 0.0000 0.0000 'International Tables Vol C Tables 4.2.6.8 and 6.1.1.4'
N N 0.0061 0.0033 'International Tables Vol C Tables 4.2.6.8 and 6.1.1.4'
O O 0.0106 0.0060 'International Tables Vol C Tables 4.2.6.8 and 6.1.1.4'
Cl Cl 0.1484 0.1585 'International Tables Vol C Tables 4.2.6.8 and 6.1.1.4'
Zn Zn 0.2839 1.4301 'International Tables Vol C Tables 4.2.6.8 and 6.1.1.4'

loop_
_geom_angle_atom_site_label_1
_geom_angle_atom_site_label_2
_geom_angle_atom_site_label_3
_geom_angle_site_symmetry_1
_geom_angle_site_symmetry_3
_geom_angle
_geom_angle_publ_flag
N1 Zn1 Cl1 . . 171.26(5) yes
N1 Zn1 N4 . . 87.94(8) yes
N2 Zn1 Cl1 . . 97.48(8) yes
N2 Zn1 N1 . . 75.33(9) yes
N2 Zn1 N4 . . 89.26(8) yes
N3 Zn1 Cl1 . . 97.56(8) yes
N3 Zn1 N1 . . 90.59(9) yes
N3 Zn1 N2 . . 160.13(7) yes
N3 Zn1 N4 . . 76.07(8) yes
N3 Zn1 O1W . . 96.63(8) yes
N4 Zn1 Cl1 . . 97.05(7) yes
O1W Zn1 Cl1 . . 92.24(7) yes
O1W Zn1 N1 . . 83.66(8) yes
O1W Zn1 N2 . . 95.68(8) yes
O1W Zn1 N4 . . 168.84(7) yes
Zn1 O1W H1W1 . . 116(2) no
Zn1 O1W H1W2 . . 123(2) no
N1 C10 C9 . . 123.1(3) no
N1 C10 H10 . . 118.5 no
N1 C11 C7 . . 122.7(2) no
N1 C11 C12 . . 117.7(2) no
N2 C1 C2 . . 122.4(3) no
N2 C1 H1 . . 118.8 no
N2 C12 C4 . . 123.1(2) no
N2 C12 C11 . . 117.8(2) no
N3 C13 C14 . . 122.7(2) no
N3 C13 H13 . . 118.7 no
N3 C24 C16 . . 122.8(2) no
N3 C24 C23 . . 117.7(2) no
N4 C22 C21 . . 123.6(2) no
N4 C22 H22 . . 118.2 no
N4 C23 C19 . . 123.3(2) no
N4 C23 C24 . . 117.5(2) no
O1 C25 C26 . . 115.3(2) no
O2 C25 O1 . . 126.4(2) no
O2 C25 C26 . . 118.3(2) no
O3 C26 C25 . . 108.8(2) no
O3 C26 H26A . . 109.9 no
O3 C26 H26B . . 109.9 no
O3 C27 C28 . . 115.3(2) no
O3 C27 C29 . 2_564 125.2(2) no
C1 N2 Zn1 . . 125.3(2) no
C1 N2 C12 . . 118.2(2) no
C1 C2 H2 . . 120.2 no
C2 C1 H1 . . 118.8 no
C2 C3 C4 . . 119.8(2) no
C2 C3 H3 . . 120.1 no
C3 C2 C1 . . 119.6(3) no
C3 C2 H2 . . 120.2 no
C3 C4 C12 . . 116.8(3) no
C3 C4 C5 . . 123.7(2) no
C4 C3 H3 . . 120.1 no
C4 C5 H5 . . 119.5 no
C4 C12 C11 . . 119.2(2) no
C5 C6 C7 . . 121.5(3) no
C5 C6 H6 . . 119.2 no
C6 C5 C4 . . 121.0(3) no
C6 C5 H5 . . 119.5 no
C7 C6 H6 . . 119.2 no
C7 C8 H8 . . 119.8 no
C7 C11 C12 . . 119.6(2) no
C8 C7 C6 . . 124.1(3) no
C8 C7 C11 . . 116.7(3) no
C8 C9 C10 . . 118.9(3) no
C8 C9 H9 . . 120.5 no
C9 C8 C7 . . 120.3(3) no
C9 C8 H8 . . 119.8 no
C9 C10 H10 . . 118.5 no
C10 N1 Zn1 . . 129.4(2) no
C10 N1 C11 . . 118.2(2) no
C10 C9 H9 . . 120.5 no
C11 N1 Zn1 . . 112.4(2) no
C11 C7 C6 . . 119.1(3) no
C12 N2 Zn1 . . 116.5(2) no
C12 C4 C5 . . 119.5(3) no
C13 N3 Zn1 . . 125.5(2) no
C13 N3 C24 . . 118.1(2) no
C13 C14 H14 . . 120.2 no
C14 C13 H13 . . 118.7 no
C14 C15 C16 . . 119.5(2) no
C14 C15 H15 . . 120.2 no
C15 C14 C13 . . 119.6(2) no
C15 C14 H14 . . 120.2 no
C15 C16 C17 . . 123.1(2) no
C16 C15 H15 . . 120.2 no
C16 C17 H17 . . 119.6 no
C16 C24 C23 . . 119.5(2) no
C17 C18 C19 . . 121.1(2) no
C17 C18 H18 . . 119.5 no
C18 C17 C16 . . 120.8(2) no
C18 C17 H17 . . 119.6 no
C19 C18 H18 . . 119.5 no
C19 C20 H20 . . 120.1 no
C19 C23 C24 . . 119.2(2) no
C20 C19 C18 . . 123.5(2) no
C20 C19 C23 . . 116.9(2) no
C20 C21 C22 . . 119.1(2) no
C20 C21 H21 . . 120.5 no
C21 C20 C19 . . 119.8(2) no
C21 C20 H20 . . 120.1 no
C21 C22 H22 . . 118.2 no
C22 N4 Zn1 . . 130.3(2) no
C22 N4 C23 . . 117.4(2) no
C22 C21 H21 . . 120.5 no
C23 N4 Zn1 . . 112.3(2) no
C24 N3 Zn1 . . 116.4(2) no
C24 C16 C15 . . 117.3(2) no
C24 C16 C17 . . 119.7(2) no
C23 C19 C18 . . 119.7(2) no
C25 C26 H26A . . 109.9 no
C25 C26 H26B . . 109.9 no
C27 O3 C26 . . 116.9(2) no
C27 C28 H28 . . 119.8 no
C27 C29 C28 2_564 . 120.0(2) no
C27 C29 H29 2_564 . 120.0 no
C28 C29 H29 . . 120.0 no
C29 C27 C28 2_564 . 119.5(2) no
C29 C28 C27 . . 120.4(2) no
C29 C28 H28 . . 119.8 no
H1W1 O1W H1W2 . . 110(2) no
H2W1 O2W H2W2 . . 106(6) no
H26A C26 H26B . . 108.3 no

loop_
_geom_bond_atom_site_label_1
_geom_bond_atom_site_label_2
_geom_bond_site_symmetry_2
_geom_bond_distance
_geom_bond_publ_flag
Zn1 Cl1 . 2.355(2) yes
Zn1 N1 . 2.263(2) yes
Zn1 N2 . 2.156(2) yes
Zn1 N3 . 2.130(2) yes
Zn1 N4 . 2.264(2) yes
Zn1 O1W . 2.138(2) yes
N1 C10 . 1.316(3) no
N1 C11 . 1.366(3) no
N2 C1 . 1.329(3) no
N2 C12 . 1.350(3) no
N3 C13 . 1.328(3) no
N3 C24 . 1.365(3) no
N4 C22 . 1.327(3) no
N4 C23 . 1.359(3) no
O1 C25 . 1.249(3) no
O2 C25 . 1.245(3) no
O3 C26 . 1.426(3) no
O3 C27 . 1.377(3) no
O1W H1W1 . 0.85(4) no
O1W H1W2 . 0.840(10) no
O2W H2W1 . 0.87(7) no
O2W H2W2 . 0.87(7) no
C1 C2 . 1.403(4) no
C1 H1 . 0.9300 no
C2 C3 . 1.357(5) no
C2 H2 . 0.9300 no
C3 C4 . 1.408(4) no
C3 H3 . 0.9300 no
C4 C5 . 1.432(4) no
C4 C12 . 1.411(3) no
C5 C6 . 1.335(5) no
C5 H5 . 0.9300 no
C6 C7 . 1.431(4) no
C6 H6 . 0.9300 no
C7 C8 . 1.399(4) no
C7 C11 . 1.409(4) no
C8 C9 . 1.366(4) no
C8 H8 . 0.9300 no
C9 C10 . 1.397(4) no
C9 H9 . 0.9300 no
C10 H10 . 0.9300 no
C11 C12 . 1.437(3) no
C13 C14 . 1.400(4) no
C13 H13 . 0.9300 no
C14 C15 . 1.367(4) no
C14 H14 . 0.9300 no
C15 C16 . 1.409(4) no
C15 H15 . 0.9300 no
C16 C24 . 1.406(3) no
C16 C17 . 1.439(4) no
C17 C18 . 1.357(4) no
C17 H17 . 0.9300 no
C18 C19 . 1.429(4) no
C18 H18 . 0.9300 no
C19 C20 . 1.408(4) no
C19 C23 . 1.416(3) no
C20 C21 . 1.365(4) no
C20 H20 . 0.9300 no
C21 C22 . 1.401(4) no
C21 H21 . 0.9300 no
C22 H22 . 0.9300 no
C23 C24 . 1.447(3) no
C25 C26 . 1.531(3) no
C26 H26A . 0.9700 no
C26 H26B . 0.9700 no
C27 C29 2_564 1.385(4) no
C27 C28 . 1.388(3) no
C28 C29 . 1.386(3) no
C28 H28 . 0.9300 no
C29 C27 2_564 1.385(4) no
C29 H29 . 0.9300 no

loop_
_geom_hbond_atom_site_label_D
_geom_hbond_atom_site_label_H
_geom_hbond_atom_site_label_A
_geom_hbond_site_symmetry_A
_geom_hbond_distance_DH
_geom_hbond_distance_HA
_geom_hbond_distance_DA
_geom_hbond_angle_DHA
_geom_hbond_publ_flag
O1W H1W1 O2 2_655 0.85(4) 1.93(3) 2.776(3) 171(3) yes
O1W H1W2 O1 . 0.840(10) 1.940(10) 2.778(3) 172(3) yes
O2W H2W1 Cl1 2_655 0.87(7) 2.52(7) 3.333(5) 156(7) yes
O2W H2W2 O1 . 0.87(7) 2.22(4) 3.013(5) 152(6) yes

loop_
_geom_torsion_atom_site_label_1
_geom_torsion_atom_site_label_2
_geom_torsion_atom_site_label_3
_geom_torsion_atom_site_label_4
_geom_torsion_site_symmetry_1
_geom_torsion_site_symmetry_4
_geom_torsion
_geom_torsion_publ_flag
Zn1 N1 C10 C9 . . -176.2(2) no
Zn1 N1 C11 C7 . . 175.8(2) no
Zn1 N1 C11 C12 . . -4.6(3) no
Zn1 N2 C1 C2 . . 177.5(2) no
Zn1 N2 C12 C4 . . -176.2(2) no
Zn1 N2 C12 C11 . . 4.2(3) no
Zn1 N3 C13 C14 . . -177.9(2) no
Zn1 N3 C24 C16 . . 178.8(2) no
Zn1 N3 C24 C23 . . -1.9(3) no
Zn1 N4 C22 C21 . . -178.6(2) no
Zn1 N4 C23 C19 . . 179.0(2) no
Zn1 N4 C23 C24 . . -0.7(2) no
Cl1 Zn1 N2 C1 . . -8.9(2) no
Cl1 Zn1 N2 C12 . . 170.0(2) no
Cl1 Zn1 N3 C13 . . -84.4(2) no
Cl1 Zn1 N3 C24 . . 96.5(2) no
Cl1 Zn1 N4 C22 . . 83.2(2) no
Cl1 Zn1 N4 C23 . . -96.3(2) no
N1 Zn1 N2 C1 . . 176.2(2) no
N1 Zn1 N2 C12 . . -4.9(2) no
N1 Zn1 N3 C13 . . 92.5(2) no
N1 Zn1 N3 C24 . . -86.6(2) no
N1 Zn1 N4 C22 . . -89.5(2) no
N1 Zn1 N4 C23 . . 90.9(2) no
N2 Zn1 N1 C10 . . -178.6(2) no
N2 Zn1 N1 C11 . . 5.0(2) no
N2 Zn1 N3 C13 . . 136.7(2) no
N2 Zn1 N3 C24 . . -42.4(3) no
N2 Zn1 N4 C22 . . -14.2(2) no
N2 Zn1 N4 C23 . . 166.3(2) no
N2 C1 C2 C3 . . -0.8(5) no
N1 C11 C12 N2 . . 0.5(3) no
N1 C11 C12 C4 . . -179.1(2) no
N3 Zn1 N1 C10 . . -12.8(2) no
N3 Zn1 N1 C11 . . 170.8(2) no
N3 Zn1 N2 C1 . . 130.1(2) no
N3 Zn1 N2 C12 . . -51.1(3) no
N3 Zn1 N4 C22 . . 179.3(2) no
N3 Zn1 N4 C23 . . -0.2(2) no
N3 C13 C14 C15 . . -0.8(4) no
N4 Zn1 N3 C13 . . -179.8(2) no
N4 Zn1 N1 C10 . . -88.9(2) no
N4 Zn1 N1 C11 . . 94.8(2) no
N4 Zn1 N2 C1 . . 88.2(2) no
N4 Zn1 N2 C12 . . -93.0(2) no
N4 Zn1 N3 C24 . . 1.1(2) no
N4 C23 C24 N3 . . 1.7(3) no
N4 C23 C24 C16 . . -178.9(2) no
O1 C25 C26 O3 . . -146.9(2) no
O2 C25 C26 O3 . . 34.7(3) no
O3 C27 C28 C29 . . -179.1(2) no
O1W Zn1 N1 C10 . . 83.8(2) no
O1W Zn1 N1 C11 . . -92.6(2) no
O1W Zn1 N2 C1 . . -101.9(2) no
O1W Zn1 N2 C12 . . 77.0(2) no
O1W Zn1 N3 C13 . . 8.8(2) no
O1W Zn1 N3 C24 . . -170.3(2) no
O1W Zn1 N4 C22 . . -130.6(3) no
O1W Zn1 N4 C23 . . 49.8(4) no
C1 N2 C12 C4 . . 2.7(4) no
C1 N2 C12 C11 . . -176.8(2) no
C1 C2 C3 C4 . . 1.6(5) no
C2 C3 C4 C5 . . 179.5(3) no
C2 C3 C4 C12 . . -0.3(4) no
C3 C4 C5 C6 . . -177.4(3) no
C3 C4 C12 N2 . . -1.9(4) no
C3 C4 C12 C11 . . 177.6(2) no
C4 C5 C6 C7 . . -0.8(5) no
C5 C4 C12 N2 . . 178.3(2) no
C5 C4 C12 C11 . . -2.2(4) no
C5 C6 C7 C8 . . 178.7(3) no
C5 C6 C7 C11 . . -0.9(4) no
C6 C7 C8 C9 . . -179.4(3) no
C6 C7 C11 N1 . . -179.4(2) no
C6 C7 C11 C12 . . 1.0(4) no
C7 C8 C9 C10 . . -1.2(4) no
C7 C11 C12 N2 . . -179.9(2) no
C7 C11 C12 C4 . . 0.5(3) no
C8 C7 C11 N1 . . 1.0(4) no
C8 C7 C11 C12 . . -178.6(2) no
C8 C9 C10 N1 . . 1.2(4) no
C10 N1 C11 C7 . . -1.0(3) no
C10 N1 C11 C12 . . 178.6(2) no
C11 N1 C10 C9 . . -0.1(4) no
C11 C7 C8 C9 . . 0.2(4) no
C12 N2 C1 C2 . . -1.3(4) no
C12 C4 C5 C6 . . 2.4(4) no
C13 N3 C24 C16 . . -0.4(3) no
C13 N3 C24 C23 . . 179.0(2) no
C13 C14 C15 C16 . . -0.3(4) no
C14 C15 C16 C17 . . -178.3(2) no
C14 C15 C16 C24 . . 1.0(4) no
C15 C16 C17 C18 . . 178.2(2) no
C15 C16 C24 N3 . . -0.7(3) no
C15 C16 C24 C23 . . 180.0(2) no
C16 C17 C18 C19 . . 2.2(4) no
C17 C16 C24 N3 . . 178.6(2) no
C17 C16 C24 C23 . . -0.7(3) no
C17 C18 C19 C20 . . 179.1(2) no
C17 C18 C19 C23 . . -1.5(4) no
C18 C19 C20 C21 . . -179.1(2) no
C18 C19 C23 N4 . . 180.0(2) no
C18 C19 C23 C24 . . -0.4(3) no
C19 C20 C21 C22 . . -1.3(4) no
C19 C23 C24 N3 . . -178.0(2) no
C19 C23 C24 C16 . . 1.4(3) no
C20 C19 C23 N4 . . -0.5(3) no
C20 C19 C23 C24 . . 179.1(2) no
C20 C21 C22 N4 . . 0.1(4) no
C22 N4 C23 C19 . . -0.6(3) no
C22 N4 C23 C24 . . 179.7(2) no
C23 N4 C22 C21 . . 0.9(4) no
C23 C19 C20 C21 . . 1.5(4) no
C24 N3 C13 C14 . . 1.2(4) no
C24 C16 C17 C18 . . -1.1(4) no
C26 O3 C27 C28 . . -167.9(2) no
C26 O3 C27 C29 . 2_564 12.8(4) no
C27 O3 C26 C25 . . -179.5(2) no
C27 C28 C29 C27 . 2_564 -0.3(4) no
C29 C27 C28 C29 2_564 . 0.3(4) no
